data_4337085
loop_
_publ_author_name
'Furui, Takanori'
'Suzuki, Shuichi'
'Kozaki, Masatoshi'
'Shiomi, Daisuke'
'Sato, Kazunobu'
'Takui, Takeji'
'Okada, Keiji'
'Tretyakov, Evgeny V.'
'Tolstikov, Svyatoslav E.'
'Romanenko, Galina V.'
'Ovcharenko, Victor I.'

_publ_section_title
;
 Preparation and Magnetic Properties of Metal-Complexes from
 N-t-Butyl-N-oxidanyl-2-amino-(nitronyl nitroxide).
;
_journal_issue 2
_journal_name_full 'Inorganic chemistry'
_journal_page_first 802
_journal_page_last 809
_journal_paper_doi 10.1021/ic4020898
_journal_volume 53
_journal_year 2014
_chemical_formula_moiety 'C21 H23 F12 Mn N3 O7'
_chemical_formula_sum 'C21 H23 F12 Mn N3 O7'
_chemical_formula_weight 712.36
_space_group_IT_number 15
_symmetry_cell_setting monoclinic
_symmetry_Int_Tables_number 15
_symmetry_space_group_name_Hall '-C 2yc'
_symmetry_space_group_name_H-M 'C 1 2/c 1'
_audit_creation_date 2009-09-28
_audit_creation_method SHELXL-97
_cell_angle_alpha 90.00
_cell_angle_beta 90.202(3)
_cell_angle_gamma 90.00
_cell_formula_units_Z 8
_cell_length_a 25.1960(13)
_cell_length_b 8.5524(4)
_cell_length_c 27.5246(16)
_cell_measurement_reflns_used 6797
_cell_measurement_temperature 150(2)
_cell_measurement_theta_max 27.4835
_cell_measurement_theta_min 4.0350
_cell_volume 5931.1(5)
_computing_cell_refinement CrystalClear
_computing_data_collection 'CrystalClear (Rigaku, 2001)'
_computing_molecular_graphics 'Ortep-3 for Windows (Farrugia, 1997)'
_computing_publication_material SHELXL97
_computing_structure_refinement 'SHELXL-97 (Sheldrick, 1997)'
_computing_structure_solution 'SIR97 (Altomare <i>et al.</i>,  1999)'
_diffrn_ambient_temperature 150(2)
_diffrn_detector_area_resol_mean 7.32
_diffrn_measured_fraction_theta_full 0.967
_diffrn_measured_fraction_theta_max 0.967
_diffrn_measurement_details
;

scan:

    Number of images: 900

               Slice: -80.0000 - 100.0000

         Image width: 0.2000

            Exp time: 3.0000

       Rotation axis: Phi

               Omega: 0.0000

                 Chi: 0.0000

                 Phi: 0.0000

                 XTD: 55.2872

              2theta: 24.7479

scan:

    Number of images: 300

               Slice: -15.0000 - 45.0000

         Image width: 0.2000

            Exp time: 3.0000

       Rotation axis: Omega

               Omega: 0.0000

                 Chi: 90.0000

                 Phi: 0.0000

                 XTD: 55.2872

              2theta: 24.7479

scan:

    Number of images: 300

               Slice: -15.0000 - 45.0000

         Image width: 0.2000

            Exp time: 3.0000

       Rotation axis: Omega

               Omega: 0.0000

                 Chi: 90.0000

                 Phi: 90.0000

                 XTD: 55.2872

              2theta: 24.7479

scan:

    Number of images: 300

               Slice: -15.0000 - 45.0000

         Image width: 0.2000

            Exp time: 3.0000

       Rotation axis: Omega

               Omega: 0.0000

                 Chi: 90.0000

                 Phi: 180.0000

                 XTD: 55.2872

              2theta: 24.7479

scan:

    Number of images: 300

               Slice: -15.0000 - 45.0000

         Image width: 0.2000

            Exp time: 3.0000

       Rotation axis: Omega

               Omega: 0.0000

                 Chi: 90.0000

                 Phi: 270.0000

                 XTD: 55.2872

              2theta: 24.7479



;
_diffrn_measurement_device 'Mercury CCD (2x2 bin mode)'
_diffrn_measurement_device_details 'AFC7: Eulerian 3-circle'
_diffrn_measurement_device_type 'Rigaku/MSC Mercury CCD'
_diffrn_measurement_method '\w or \f'
_diffrn_radiation_detector CCD
_diffrn_radiation_monochromator 'Graphite Monochromator'
_diffrn_radiation_source 'Rotating Anode'
_diffrn_radiation_type MoK\a
_diffrn_radiation_wavelength 0.71070
_diffrn_reflns_av_R_equivalents 0.0286
_diffrn_reflns_av_sigmaI/netI 0.0279
_diffrn_reflns_limit_h_max 19
_diffrn_reflns_limit_h_min -32
_diffrn_reflns_limit_k_max 10
_diffrn_reflns_limit_k_min -11
_diffrn_reflns_limit_l_max 35
_diffrn_reflns_limit_l_min -25
_diffrn_reflns_number 21901
_diffrn_reflns_reduction_process 'Lp corrections applied'
_diffrn_reflns_theta_full 27.48
_diffrn_reflns_theta_max 27.48
_diffrn_reflns_theta_min 4.07
_diffrn_source_current 100.0000
_diffrn_source_power 5.0000
_diffrn_source_voltage 50.0000
_exptl_absorpt_coefficient_mu 0.564
_exptl_absorpt_correction_T_max 0.8402
_exptl_absorpt_correction_T_min 0.8143
_exptl_absorpt_correction_type multi-scan
_exptl_absorpt_process_details '(Jacobson, 1998)'
_exptl_crystal_colour Black
_exptl_crystal_density_diffrn 1.596
_exptl_crystal_density_method 'not measured'
_exptl_crystal_description Prism
_exptl_crystal_F_000 2872
_exptl_crystal_preparation 'mounted on a glass fiber with epoxy resin and placed in N2 stream at 150(2) K'
_exptl_crystal_size_max 0.38
_exptl_crystal_size_mid 0.32
_exptl_crystal_size_min 0.32
_refine_diff_density_max 1.042
_refine_diff_density_min -0.750
_refine_diff_density_rms 0.076
_refine_ls_extinction_method none
_refine_ls_goodness_of_fit_ref 1.091
_refine_ls_hydrogen_treatment mixed
_refine_ls_matrix_type full
_refine_ls_number_parameters 415
_refine_ls_number_reflns 6588
_refine_ls_number_restraints 0
_refine_ls_restrained_S_all 1.091
_refine_ls_R_factor_all 0.0755
_refine_ls_R_factor_gt 0.0648
_refine_ls_shift/su_max 0.001
_refine_ls_shift/su_mean 0.000
_refine_ls_structure_factor_coef Fsqd
_refine_ls_weighting_details 'calc w=1/[\s^2^(Fo^2^)+(0.0594P)^2^+25.1447P] where P=(Fo^2^+2Fc^2^)/3'
_refine_ls_weighting_scheme calc
_refine_ls_wR_factor_gt 0.1486
_refine_ls_wR_factor_ref 0.1546
_reflns_number_gt 5797
_reflns_number_total 6588
_reflns_threshold_expression >2sigma(I)
_cod_data_source_file ic4020898_si_002.cif
_cod_data_source_block Mn-NNtBuNO
_cod_depositor_comments
;
The following automatic conversions were performed:

'_exptl_absorpt_correction_type' value 'Multi-scan' changed to
'multi-scan' according to
/usr/data/users/saulius/automatic-downloads/current/ACS/lib/dictionaries/cif_core.dic
dictionary named 'cif_core.dic' version 2.4.2 from 2011-04-26.

Automatic conversion script
Id: cif_fix_values 2281 2013-09-26 08:29:07Z andrius 
;
_cod_original_sg_symbol_H-M C2/c
_cod_database_code 4337085

loop_
_symmetry_equiv_pos_as_xyz
'x, y, z'
'-x, y, -z+1/2'
'x+1/2, y+1/2, z'
'-x+1/2, y+1/2, -z+1/2'
'-x, -y, -z'
'x, -y, z-1/2'
'-x+1/2, -y+1/2, -z'
'x+1/2, -y+1/2, z-1/2'

loop_
_atom_site_label
_atom_site_type_symbol
_atom_site_fract_x
_atom_site_fract_y
_atom_site_fract_z
_atom_site_U_iso_or_equiv
_atom_site_adp_type
_atom_site_occupancy
_atom_site_symmetry_multiplicity
_atom_site_calc_flag
_atom_site_refinement_flags
_atom_site_disorder_assembly
_atom_site_disorder_group
Mn1 Mn 0.382508(16) 0.14596(5) 0.139768(16) 0.02156(13) Uani 1 1 d . . .
O1 O 0.45520(7) 0.0681(2) 0.15924(8) 0.0245(4) Uani 1 1 d . . .
N1 N 0.49334(9) 0.1720(3) 0.16173(9) 0.0213(5) Uani 1 1 d . . .
C1 C 0.48840(11) 0.3270(3) 0.16974(10) 0.0227(6) Uani 1 1 d . . .
N2 N 0.53856(10) 0.3893(3) 0.17215(10) 0.0291(6) Uani 1 1 d . . .
C2 C 0.57882(12) 0.2761(4) 0.15278(12) 0.0305(7) Uani 1 1 d . . .
C3 C 0.54984(11) 0.1180(4) 0.16116(11) 0.0266(6) Uani 1 1 d . . .
C4 C 0.63055(14) 0.2943(5) 0.18065(17) 0.0496(10) Uani 1 1 d . . .
H4A H 0.6440 0.4010 0.1765 0.074 Uiso 1 1 calc R . .
H4B H 0.6567 0.2196 0.1682 0.074 Uiso 1 1 calc R . .
H4C H 0.6244 0.2743 0.2152 0.074 Uiso 1 1 calc R . .
C5 C 0.58586(16) 0.3197(5) 0.09910(14) 0.0463(9) Uani 1 1 d . . .
H5A H 0.5522 0.3042 0.0818 0.069 Uiso 1 1 calc R . .
H5B H 0.6133 0.2531 0.0847 0.069 Uiso 1 1 calc R . .
H5C H 0.5966 0.4295 0.0966 0.069 Uiso 1 1 calc R . .
C6 C 0.55716(13) -0.0011(5) 0.12125(15) 0.0409(8) Uani 1 1 d . . .
H6A H 0.5385 -0.0977 0.1298 0.061 Uiso 1 1 calc R . .
H6B H 0.5951 -0.0232 0.1172 0.061 Uiso 1 1 calc R . .
H6C H 0.5427 0.0403 0.0908 0.061 Uiso 1 1 calc R . .
C7 C 0.56104(13) 0.0455(5) 0.21099(14) 0.0392(8) Uani 1 1 d . . .
H7A H 0.5565 0.1250 0.2363 0.059 Uiso 1 1 calc R . .
H7B H 0.5975 0.0059 0.2119 0.059 Uiso 1 1 calc R . .
H7C H 0.5363 -0.0409 0.2167 0.059 Uiso 1 1 calc R . .
O2 O 0.55057(10) 0.5267(3) 0.18547(10) 0.0434(6) Uani 1 1 d . . .
N3 N 0.44168(9) 0.4028(3) 0.17432(9) 0.0231(5) Uani 1 1 d . . .
O3 O 0.40137(8) 0.3112(2) 0.18761(7) 0.0249(4) Uani 1 1 d . . .
C8 C 0.42800(13) 0.5718(3) 0.15954(11) 0.0274(6) Uani 1 1 d . . .
C9 C 0.43686(16) 0.6762(4) 0.20385(12) 0.0390(8) Uani 1 1 d . . .
H9A H 0.4252 0.7828 0.1964 0.059 Uiso 1 1 calc R . .
H9B H 0.4747 0.6770 0.2123 0.059 Uiso 1 1 calc R . .
H9C H 0.4164 0.6357 0.2313 0.059 Uiso 1 1 calc R . .
C10 C 0.36957(14) 0.5728(4) 0.14500(13) 0.0368(8) Uani 1 1 d . . .
H10A H 0.3480 0.5366 0.1724 0.055 Uiso 1 1 calc R . .
H10B H 0.3642 0.5031 0.1171 0.055 Uiso 1 1 calc R . .
H10C H 0.3589 0.6793 0.1361 0.055 Uiso 1 1 calc R . .
C11 C 0.46183(14) 0.6197(4) 0.11614(12) 0.0347(7) Uani 1 1 d . . .
H11A H 0.4563 0.5454 0.0895 0.052 Uiso 1 1 calc R . .
H11B H 0.4994 0.6196 0.1256 0.052 Uiso 1 1 calc R . .
H11C H 0.4516 0.7248 0.1055 0.052 Uiso 1 1 calc R . .
O4 O 0.41852(8) 0.2484(3) 0.07570(7) 0.0282(5) Uani 1 1 d . . .
O5 O 0.36470(9) -0.0377(3) 0.09387(8) 0.0315(5) Uani 1 1 d . . .
C12 C 0.43458(17) 0.3111(5) -0.00562(12) 0.0443(9) Uani 1 1 d . . .
C13 C 0.40775(12) 0.2089(4) 0.03314(11) 0.0276(6) Uani 1 1 d . . .
C14 C 0.37718(13) 0.0839(4) 0.01705(12) 0.0328(7) Uani 1 1 d . . .
H14A H 0.3687(15) 0.078(5) -0.0125(15) 0.038(10) Uiso 1 1 d . . .
C15 C 0.35798(12) -0.0280(4) 0.04876(12) 0.0304(7) Uani 1 1 d . B .
C16 C 0.32496(18) -0.1613(5) 0.02756(15) 0.0504(10) Uani 1 1 d . . .
F1 F 0.42915(19) 0.4595(3) 0.00322(9) 0.1031(14) Uani 1 1 d . . .
F2 F 0.48629(11) 0.2837(6) -0.00556(12) 0.1079(15) Uani 1 1 d . . .
F3 F 0.41799(11) 0.2848(3) -0.05049(7) 0.0544(6) Uani 1 1 d . . .
O6 O 0.30953(8) 0.2394(3) 0.12228(9) 0.0337(5) Uani 1 1 d . . .
O7 O 0.34148(8) 0.0251(3) 0.19618(8) 0.0304(5) Uani 1 1 d . . .
C17 C 0.21890(15) 0.2680(6) 0.10778(17) 0.0549(11) Uani 1 1 d . . .
C18 C 0.26481(12) 0.1930(4) 0.13619(12) 0.0321(7) Uani 1 1 d . . .
C19 C 0.25307(12) 0.0865(4) 0.17230(13) 0.0332(7) Uani 1 1 d . . .
H19A H 0.2208(16) 0.071(5) 0.1786(14) 0.038(10) Uiso 1 1 d . . .
C20 C 0.29229(11) 0.0121(4) 0.19953(11) 0.0273(6) Uani 1 1 d . A .
C21 C 0.27490(13) -0.1029(4) 0.23910(13) 0.0356(7) Uani 1 1 d . . .
F7 F 0.17141(9) 0.2286(4) 0.12452(12) 0.0850(10) Uani 1 1 d . . .
F8 F 0.22129(13) 0.2303(6) 0.06180(11) 0.1106(15) Uani 1 1 d . . .
F9 F 0.22069(13) 0.4219(4) 0.11017(15) 0.0931(11) Uani 1 1 d . . .
F10 F 0.2225(3) -0.0710(6) 0.2512(3) 0.0473(6) Uani 0.50 1 d P A 1
F11 F 0.2719(2) -0.2464(6) 0.21875(19) 0.0473(6) Uani 0.50 1 d P A 1
F12 F 0.3050(2) -0.1033(7) 0.2766(2) 0.0473(6) Uani 0.50 1 d P A 1
F11B F 0.2979(3) -0.2385(7) 0.2356(2) 0.0473(6) Uani 0.40 1 d P A 2
F10B F 0.2259(4) -0.1197(8) 0.2497(4) 0.0473(6) Uani 0.40 1 d P A 2
F12B F 0.2919(3) -0.0408(8) 0.2843(3) 0.0473(6) Uani 0.40 1 d P A 2
F12C F 0.3180(9) -0.192(3) 0.2587(10) 0.0473(6) Uani 0.10 1 d P A 3
F11C F 0.2485(10) -0.238(3) 0.2121(9) 0.0473(6) Uani 0.10 1 d P A 3
F10C F 0.2408(10) -0.069(3) 0.2694(10) 0.0473(6) Uani 0.10 1 d P A 3
F4B F 0.3189(5) -0.141(2) -0.0216(6) 0.0654(7) Uani 0.40 1 d P B 2
F5 F 0.3617(2) -0.2910(6) 0.02435(19) 0.0654(7) Uani 0.60 1 d P B 1
F6 F 0.2894(2) -0.2166(6) 0.05736(18) 0.0654(7) Uani 0.60 1 d P B 1
F6B F 0.2739(3) -0.1435(9) 0.0460(3) 0.0654(7) Uani 0.40 1 d P B 2
F5B F 0.3376(3) -0.2991(10) 0.0354(3) 0.0654(7) Uani 0.40 1 d P B 2
F4 F 0.3085(3) -0.1461(14) -0.0164(4) 0.0654(7) Uani 0.60 1 d P B 1

loop_
_atom_site_aniso_label
_atom_site_aniso_U_11
_atom_site_aniso_U_22
_atom_site_aniso_U_33
_atom_site_aniso_U_23
_atom_site_aniso_U_13
_atom_site_aniso_U_12
Mn1 0.0196(2) 0.0219(2) 0.0231(2) 0.00479(17) -0.00187(15) -0.00229(16)
O1 0.0218(9) 0.0178(10) 0.0337(11) 0.0021(8) -0.0046(8) -0.0040(8)
N1 0.0205(10) 0.0196(12) 0.0236(12) -0.0006(9) -0.0022(9) -0.0036(9)
C1 0.0269(13) 0.0221(14) 0.0192(13) 0.0003(11) -0.0035(10) -0.0046(11)
N2 0.0293(12) 0.0251(13) 0.0328(14) -0.0014(11) -0.0059(10) -0.0090(10)
C2 0.0243(13) 0.0340(17) 0.0332(17) 0.0035(13) -0.0020(12) -0.0061(12)
C3 0.0185(12) 0.0295(16) 0.0317(16) -0.0001(12) -0.0032(11) -0.0012(11)
C4 0.0274(16) 0.053(2) 0.069(3) 0.004(2) -0.0102(17) -0.0134(16)
C5 0.047(2) 0.051(2) 0.041(2) 0.0124(18) 0.0145(17) -0.0023(18)
C6 0.0322(16) 0.039(2) 0.051(2) -0.0133(17) 0.0026(15) -0.0003(15)
C7 0.0286(15) 0.044(2) 0.044(2) 0.0138(16) -0.0054(14) 0.0029(14)
O2 0.0449(13) 0.0302(13) 0.0551(16) -0.0102(12) -0.0118(12) -0.0139(11)
N3 0.0282(12) 0.0174(11) 0.0237(12) 0.0013(9) -0.0016(9) -0.0010(9)
O3 0.0276(10) 0.0233(10) 0.0239(10) 0.0040(8) 0.0029(8) 0.0010(8)
C8 0.0406(16) 0.0179(14) 0.0238(15) 0.0027(11) -0.0037(12) 0.0014(12)
C9 0.064(2) 0.0235(17) 0.0298(17) -0.0044(13) -0.0075(16) 0.0060(15)
C10 0.0437(18) 0.0249(16) 0.0419(19) 0.0077(14) -0.0055(15) 0.0053(14)
C11 0.0497(19) 0.0257(16) 0.0286(16) 0.0056(13) -0.0025(14) -0.0090(14)
O4 0.0352(11) 0.0279(11) 0.0216(10) 0.0012(9) -0.0017(8) -0.0093(9)
O5 0.0384(11) 0.0262(11) 0.0297(11) 0.0049(9) -0.0060(9) -0.0079(9)
C12 0.065(2) 0.045(2) 0.0226(16) 0.0012(15) -0.0022(16) -0.0242(19)
C13 0.0317(14) 0.0276(15) 0.0235(15) 0.0039(12) -0.0029(12) -0.0042(12)
C14 0.0416(17) 0.0321(17) 0.0247(16) -0.0003(13) -0.0068(13) -0.0097(14)
C15 0.0299(14) 0.0300(16) 0.0313(16) 0.0000(13) -0.0073(12) -0.0043(12)
C16 0.066(3) 0.042(2) 0.043(2) 0.0068(17) -0.0149(19) -0.027(2)
F1 0.238(4) 0.0385(15) 0.0334(13) 0.0019(11) 0.0179(19) -0.051(2)
F2 0.0565(17) 0.193(4) 0.074(2) 0.061(2) 0.0038(15) -0.042(2)
F3 0.0890(17) 0.0516(14) 0.0225(10) 0.0032(9) -0.0023(10) -0.0251(13)
O6 0.0279(10) 0.0340(13) 0.0391(13) 0.0111(10) -0.0066(9) -0.0009(9)
O7 0.0226(9) 0.0342(12) 0.0346(12) 0.0124(10) 0.0007(8) -0.0038(9)
C17 0.0354(19) 0.075(3) 0.054(3) 0.004(2) -0.0115(17) 0.015(2)
C18 0.0247(14) 0.0335(17) 0.0379(18) -0.0041(14) -0.0077(12) 0.0047(13)
C19 0.0200(13) 0.0390(19) 0.0404(19) -0.0017(15) -0.0019(12) -0.0043(13)
C20 0.0250(13) 0.0277(16) 0.0291(15) -0.0040(12) 0.0034(11) -0.0078(12)
C21 0.0288(15) 0.0384(19) 0.0396(19) 0.0050(15) 0.0048(13) -0.0075(14)
F7 0.0287(11) 0.123(3) 0.103(2) 0.023(2) -0.0180(13) 0.0131(14)
F8 0.078(2) 0.201(5) 0.0517(17) -0.012(2) -0.0327(15) 0.055(2)
F9 0.0755(19) 0.073(2) 0.130(3) 0.037(2) -0.0213(19) 0.0288(17)
F10 0.0432(15) 0.0452(16) 0.0534(13) 0.0185(15) 0.0056(9) -0.0069(17)
F11 0.0432(15) 0.0452(16) 0.0534(13) 0.0185(15) 0.0056(9) -0.0069(17)
F12 0.0432(15) 0.0452(16) 0.0534(13) 0.0185(15) 0.0056(9) -0.0069(17)
F11B 0.0432(15) 0.0452(16) 0.0534(13) 0.0185(15) 0.0056(9) -0.0069(17)
F10B 0.0432(15) 0.0452(16) 0.0534(13) 0.0185(15) 0.0056(9) -0.0069(17)
F12B 0.0432(15) 0.0452(16) 0.0534(13) 0.0185(15) 0.0056(9) -0.0069(17)
F12C 0.0432(15) 0.0452(16) 0.0534(13) 0.0185(15) 0.0056(9) -0.0069(17)
F11C 0.0432(15) 0.0452(16) 0.0534(13) 0.0185(15) 0.0056(9) -0.0069(17)
F10C 0.0432(15) 0.0452(16) 0.0534(13) 0.0185(15) 0.0056(9) -0.0069(17)
F4B 0.075(2) 0.0580(13) 0.0636(17) 0.0053(13) -0.0207(13) -0.0413(18)
F5 0.075(2) 0.0580(13) 0.0636(17) 0.0053(13) -0.0207(13) -0.0413(18)
F6 0.075(2) 0.0580(13) 0.0636(17) 0.0053(13) -0.0207(13) -0.0413(18)
F6B 0.075(2) 0.0580(13) 0.0636(17) 0.0053(13) -0.0207(13) -0.0413(18)
F5B 0.075(2) 0.0580(13) 0.0636(17) 0.0053(13) -0.0207(13) -0.0413(18)
F4 0.075(2) 0.0580(13) 0.0636(17) 0.0053(13) -0.0207(13) -0.0413(18)

loop_
_atom_type_symbol
_atom_type_description
_atom_type_scat_dispersion_real
_atom_type_scat_dispersion_imag
_atom_type_scat_source
C C 0.0033 0.0016 'International Tables Vol C Tables 4.2.6.8 and 6.1.1.4'
H H 0.0000 0.0000 'International Tables Vol C Tables 4.2.6.8 and 6.1.1.4'
N N 0.0061 0.0033 'International Tables Vol C Tables 4.2.6.8 and 6.1.1.4'
O O 0.0106 0.0060 'International Tables Vol C Tables 4.2.6.8 and 6.1.1.4'
F F 0.0171 0.0103 'International Tables Vol C Tables 4.2.6.8 and 6.1.1.4'
Mn Mn 0.3368 0.7283 'International Tables Vol C Tables 4.2.6.8 and 6.1.1.4'

loop_
_geom_angle_atom_site_label_1
_geom_angle_atom_site_label_2
_geom_angle_atom_site_label_3
_geom_angle
O3 Mn1 O1 81.03(8)
O3 Mn1 O6 95.17(9)
O1 Mn1 O6 176.11(9)
O3 Mn1 O5 175.75(9)
O1 Mn1 O5 96.11(9)
O6 Mn1 O5 87.73(9)
O3 Mn1 O7 88.71(9)
O1 Mn1 O7 95.07(8)
O6 Mn1 O7 85.63(9)
O5 Mn1 O7 88.40(9)
O3 Mn1 O4 98.72(8)
O1 Mn1 O4 88.13(8)
O6 Mn1 O4 91.66(9)
O5 Mn1 O4 84.29(8)
O7 Mn1 O4 172.30(8)
N1 O1 Mn1 117.02(16)
O1 N1 C1 127.4(2)
O1 N1 C3 119.2(2)
C1 N1 C3 113.1(2)
N3 C1 N1 124.6(3)
N3 C1 N2 127.8(3)
N1 C1 N2 107.7(3)
O2 N2 C1 126.3(3)
O2 N2 C2 122.7(2)
C1 N2 C2 110.8(2)
N2 C2 C4 109.5(3)
N2 C2 C5 105.4(3)
C4 C2 C5 111.1(3)
N2 C2 C3 101.0(2)
C4 C2 C3 114.7(3)
C5 C2 C3 114.2(3)
N1 C3 C6 109.5(2)
N1 C3 C7 106.7(2)
C6 C3 C7 110.8(3)
N1 C3 C2 100.4(2)
C6 C3 C2 114.9(3)
C7 C3 C2 113.6(3)
C2 C4 H4A 109.5
C2 C4 H4B 109.5
H4A C4 H4B 109.5
C2 C4 H4C 109.5
H4A C4 H4C 109.5
H4B C4 H4C 109.5
C2 C5 H5A 109.5
C2 C5 H5B 109.5
H5A C5 H5B 109.5
C2 C5 H5C 109.5
H5A C5 H5C 109.5
H5B C5 H5C 109.5
C3 C6 H6A 109.5
C3 C6 H6B 109.5
H6A C6 H6B 109.5
C3 C6 H6C 109.5
H6A C6 H6C 109.5
H6B C6 H6C 109.5
C3 C7 H7A 109.5
C3 C7 H7B 109.5
H7A C7 H7B 109.5
C3 C7 H7C 109.5
H7A C7 H7C 109.5
H7B C7 H7C 109.5
O3 N3 C1 114.1(2)
O3 N3 C8 117.0(2)
C1 N3 C8 128.3(2)
N3 O3 Mn1 114.60(16)
C10 C8 C11 109.6(3)
C10 C8 C9 110.2(3)
C11 C8 C9 112.8(3)
C10 C8 N3 106.8(2)
C11 C8 N3 109.5(3)
C9 C8 N3 107.8(2)
C8 C9 H9A 109.5
C8 C9 H9B 109.5
H9A C9 H9B 109.5
C8 C9 H9C 109.5
H9A C9 H9C 109.5
H9B C9 H9C 109.5
C8 C10 H10A 109.5
C8 C10 H10B 109.5
H10A C10 H10B 109.5
C8 C10 H10C 109.5
H10A C10 H10C 109.5
H10B C10 H10C 109.5
C8 C11 H11A 109.5
C8 C11 H11B 109.5
H11A C11 H11B 109.5
C8 C11 H11C 109.5
H11A C11 H11C 109.5
H11B C11 H11C 109.5
C13 O4 Mn1 124.27(19)
C15 O5 Mn1 125.7(2)
F1 C12 F3 108.0(3)
F1 C12 F2 106.1(4)
F3 C12 F2 106.2(3)
F1 C12 C13 112.2(3)
F3 C12 C13 114.4(3)
F2 C12 C13 109.5(3)
O4 C13 C14 128.8(3)
O4 C13 C12 113.7(3)
C14 C13 C12 117.4(3)
C15 C14 C13 121.7(3)
C15 C14 H14A 119(3)
C13 C14 H14A 120(3)
O5 C15 C14 128.5(3)
O5 C15 C16 113.6(3)
C14 C15 C16 117.8(3)
F5B C16 F4 109.9(7)
F5B C16 F6 73.9(5)
F4 C16 F6 114.1(4)
F5B C16 F4B 108.6(10)
F4 C16 F4B 12.5(7)
F6 C16 F4B 126.3(6)
F5B C16 F6B 106.2(5)
F4 C16 F6B 92.1(6)
F6 C16 F6B 34.3(3)
F4B C16 F6B 104.2(7)
F5B C16 F5 28.1(4)
F4 C16 F5 103.0(7)
F6 C16 F5 101.6(4)
F4B C16 F5 96.1(9)
F6B C16 F5 134.2(5)
F5B C16 C15 120.3(5)
F4 C16 C15 117.3(5)
F6 C16 C15 113.9(4)
F4B C16 C15 109.9(6)
F6B C16 C15 106.4(4)
F5 C16 C15 104.3(3)
C18 O6 Mn1 127.4(2)
C20 O7 Mn1 125.5(2)
F8 C17 F9 107.0(5)
F8 C17 F7 108.5(4)
F9 C17 F7 105.5(4)
F8 C17 C18 110.7(3)
F9 C17 C18 111.5(4)
F7 C17 C18 113.3(4)
O6 C18 C19 128.5(3)
O6 C18 C17 112.8(3)
C19 C18 C17 118.7(3)
C18 C19 C20 122.4(3)
C18 C19 H19A 117(3)
C20 C19 H19A 120(3)
O7 C20 C19 128.5(3)
O7 C20 C21 113.3(3)
C19 C20 C21 118.1(3)
F10C C21 F10B 36.5(13)
F10C C21 F12 82.3(13)
F10B C21 F12 112.7(6)
F10C C21 F11B 124.8(13)
F10B C21 F11B 110.4(5)
F12 C21 F11B 78.2(5)
F10C C21 F11 117.1(13)
F10B C21 F11 86.6(5)
F12 C21 F11 111.4(4)
F11B C21 F11 35.2(3)
F10C C21 F10 29.3(12)
F10B C21 F10 17.8(4)
F12 C21 F10 111.6(5)
F11B C21 F10 128.1(4)
F11 C21 F10 103.0(4)
F10C C21 F12B 61.8(13)
F10B C21 F12B 97.5(6)
F12 C21 F12B 27.8(3)
F11B C21 F12B 105.4(5)
F11 C21 F12B 136.1(4)
F10 C21 F12B 90.1(5)
F10C C21 F12C 113.5(16)
F10B C21 F12C 126.0(9)
F12 C21 F12C 41.1(12)
F11B C21 F12C 38.4(12)
F11 C21 F12C 73.4(13)
F10 C21 F12C 137.3(10)
F12B C21 F12C 68.9(13)
F10C C21 F11C 101.8(16)
F10B C21 F11C 66.8(10)
F12 C21 F11C 130.4(10)
F11B C21 F11C 58.8(10)
F11 C21 F11C 23.9(9)
F10 C21 F11C 81.5(10)
F12B C21 F11C 147.3(10)
F12C C21 F11C 96.3(16)
F10C C21 C20 122.1(12)
F10B C21 C20 120.9(5)
F12 C21 C20 113.9(3)
F11B C21 C20 113.0(3)
F11 C21 C20 107.7(3)
F10 C21 C20 108.5(4)
F12B C21 C20 107.2(3)
F12C C21 C20 113.0(9)
F11C C21 C20 105.4(9)

loop_
_geom_bond_atom_site_label_1
_geom_bond_atom_site_label_2
_geom_bond_distance
Mn1 O3 1.988(2)
Mn1 O1 2.019(2)
Mn1 O6 2.060(2)
Mn1 O5 2.064(2)
Mn1 O7 2.135(2)
Mn1 O4 2.171(2)
O1 N1 1.311(3)
N1 C1 1.350(4)
N1 C3 1.497(3)
C1 N3 1.350(4)
C1 N2 1.373(4)
N2 O2 1.267(3)
N2 C2 1.501(4)
C2 C4 1.518(4)
C2 C5 1.535(5)
C2 C3 1.554(4)
C3 C6 1.510(5)
C3 C7 1.531(5)
C4 H4A 0.9800
C4 H4B 0.9800
C4 H4C 0.9800
C5 H5A 0.9800
C5 H5B 0.9800
C5 H5C 0.9800
C6 H6A 0.9800
C6 H6B 0.9800
C6 H6C 0.9800
C7 H7A 0.9800
C7 H7B 0.9800
C7 H7C 0.9800
N3 O3 1.335(3)
N3 C8 1.540(4)
C8 C10 1.524(4)
C8 C11 1.526(4)
C8 C9 1.527(4)
C9 H9A 0.9800
C9 H9B 0.9800
C9 H9C 0.9800
C10 H10A 0.9800
C10 H10B 0.9800
C10 H10C 0.9800
C11 H11A 0.9800
C11 H11B 0.9800
C11 H11C 0.9800
O4 C13 1.248(4)
O5 C15 1.255(4)
C12 F1 1.299(5)
C12 F3 1.322(4)
C12 F2 1.324(5)
C12 C13 1.538(5)
C13 C14 1.389(4)
C14 C15 1.384(5)
C14 H14A 0.84(4)
C15 C16 1.526(5)
C16 F5B 1.240(10)
C16 F4 1.284(12)
C16 F6 1.305(7)
C16 F4B 1.371(17)
C16 F6B 1.392(10)
C16 F5 1.448(8)
O6 C18 1.256(4)
O7 C20 1.248(3)
C17 F8 1.308(5)
C17 F9 1.318(6)
C17 F7 1.327(5)
C17 C18 1.535(5)
C18 C19 1.381(5)
C19 C20 1.392(5)
C19 H19A 0.84(4)
C20 C21 1.533(4)
C21 F10C 1.23(3)
C21 F10B 1.277(10)
C21 F12 1.278(7)
C21 F11B 1.301(7)
C21 F11 1.351(6)
C21 F10 1.389(8)
C21 F12B 1.418(8)
C21 F12C 1.43(3)
C21 F11C 1.52(3)

loop_
_geom_torsion_atom_site_label_1
_geom_torsion_atom_site_label_2
_geom_torsion_atom_site_label_3
_geom_torsion_atom_site_label_4
_geom_torsion
O3 Mn1 O1 N1 -45.25(18)
O6 Mn1 O1 N1 -33.1(14)
O5 Mn1 O1 N1 137.93(18)
O7 Mn1 O1 N1 -133.14(19)
O4 Mn1 O1 N1 53.88(19)
Mn1 O1 N1 C1 25.3(3)
Mn1 O1 N1 C3 -161.87(19)
O1 N1 C1 N3 -3.4(5)
C3 N1 C1 N3 -176.6(3)
O1 N1 C1 N2 176.7(2)
C3 N1 C1 N2 3.5(3)
N3 C1 N2 O2 10.0(5)
N1 C1 N2 O2 -170.1(3)
N3 C1 N2 C2 -165.5(3)
N1 C1 N2 C2 14.5(3)
O2 N2 C2 C4 37.9(4)
C1 N2 C2 C4 -146.4(3)
O2 N2 C2 C5 -81.6(4)
C1 N2 C2 C5 94.0(3)
O2 N2 C2 C3 159.3(3)
C1 N2 C2 C3 -25.1(3)
O1 N1 C3 C6 46.4(4)
C1 N1 C3 C6 -139.8(3)
O1 N1 C3 C7 -73.6(3)
C1 N1 C3 C7 100.2(3)
O1 N1 C3 C2 167.7(2)
C1 N1 C3 C2 -18.5(3)
N2 C2 C3 N1 24.2(3)
C4 C2 C3 N1 141.8(3)
C5 C2 C3 N1 -88.4(3)
N2 C2 C3 C6 141.6(3)
C4 C2 C3 C6 -100.8(4)
C5 C2 C3 C6 29.0(4)
N2 C2 C3 C7 -89.3(3)
C4 C2 C3 C7 28.3(4)
C5 C2 C3 C7 158.1(3)
N1 C1 N3 O3 22.8(4)
N2 C1 N3 O3 -157.3(3)
N1 C1 N3 C8 -147.9(3)
N2 C1 N3 C8 32.1(5)
C1 N3 O3 Mn1 -63.8(3)
C8 N3 O3 Mn1 108.0(2)
O1 Mn1 O3 N3 66.44(18)
O6 Mn1 O3 N3 -112.74(18)
O5 Mn1 O3 N3 114.5(11)
O7 Mn1 O3 N3 161.77(18)
O4 Mn1 O3 N3 -20.26(18)
O3 N3 C8 C10 -22.0(3)
C1 N3 C8 C10 148.5(3)
O3 N3 C8 C11 -140.5(3)
C1 N3 C8 C11 29.9(4)
O3 N3 C8 C9 96.4(3)
C1 N3 C8 C9 -93.1(4)
O3 Mn1 O4 C13 -162.6(2)
O1 Mn1 O4 C13 116.8(3)
O6 Mn1 O4 C13 -67.1(3)
O5 Mn1 O4 C13 20.4(2)
O7 Mn1 O4 C13 2.1(8)
O3 Mn1 O5 C15 -162.6(11)
O1 Mn1 O5 C15 -115.0(2)
O6 Mn1 O5 C15 64.4(3)
O7 Mn1 O5 C15 150.1(3)
O4 Mn1 O5 C15 -27.5(2)
Mn1 O4 C13 C14 -8.7(5)
Mn1 O4 C13 C12 174.1(2)
F1 C12 C13 O4 -47.7(5)
F3 C12 C13 O4 -171.2(3)
F2 C12 C13 O4 69.8(4)
F1 C12 C13 C14 134.7(4)
F3 C12 C13 C14 11.3(5)
F2 C12 C13 C14 -107.7(4)
O4 C13 C14 C15 -6.8(6)
C12 C13 C14 C15 170.3(3)
Mn1 O5 C15 C14 24.1(5)
Mn1 O5 C15 C16 -157.2(3)
C13 C14 C15 O5 -1.0(6)
C13 C14 C15 C16 -179.7(3)
O5 C15 C16 F5B -53.6(7)
C14 C15 C16 F5B 125.3(6)
O5 C15 C16 F4 168.1(7)
C14 C15 C16 F4 -13.0(8)
O5 C15 C16 F6 31.1(5)
C14 C15 C16 F6 -150.0(4)
O5 C15 C16 F4B 179.2(9)
C14 C15 C16 F4B -1.9(10)
O5 C15 C16 F6B 66.9(5)
C14 C15 C16 F6B -114.2(5)
O5 C15 C16 F5 -78.7(4)
C14 C15 C16 F5 100.1(4)
O3 Mn1 O6 C18 -103.2(3)
O1 Mn1 O6 C18 -115.3(13)
O5 Mn1 O6 C18 73.7(3)
O7 Mn1 O6 C18 -14.9(3)
O4 Mn1 O6 C18 157.9(3)
O3 Mn1 O7 C20 108.8(3)
O1 Mn1 O7 C20 -170.3(3)
O6 Mn1 O7 C20 13.5(3)
O5 Mn1 O7 C20 -74.3(3)
O4 Mn1 O7 C20 -56.0(8)
Mn1 O6 C18 C19 11.7(5)
Mn1 O6 C18 C17 -167.9(3)
F8 C17 C18 O6 62.5(5)
F9 C17 C18 O6 -56.5(5)
F7 C17 C18 O6 -175.3(4)
F8 C17 C18 C19 -117.2(5)
F9 C17 C18 C19 123.8(4)
F7 C17 C18 C19 5.0(6)
O6 C18 C19 C20 -0.2(6)
C17 C18 C19 C20 179.5(3)
Mn1 O7 C20 C19 -8.9(5)
Mn1 O7 C20 C21 170.7(2)
C18 C19 C20 O7 -1.0(6)
C18 C19 C20 C21 179.4(3)
O7 C20 C21 F10C 131.2(15)
C19 C20 C21 F10C -49.2(16)
O7 C20 C21 F10B 174.3(6)
C19 C20 C21 F10B -6.1(7)
O7 C20 C21 F12 35.1(5)
C19 C20 C21 F12 -145.3(4)
O7 C20 C21 F11B -51.7(5)
C19 C20 C21 F11B 127.9(5)
O7 C20 C21 F11 -88.9(4)
C19 C20 C21 F11 90.7(4)
O7 C20 C21 F10 160.1(4)
C19 C20 C21 F10 -20.2(5)
O7 C20 C21 F12B 64.1(4)
C19 C20 C21 F12B -116.3(4)
O7 C20 C21 F12C -9.9(15)
C19 C20 C21 F12C 169.7(15)
O7 C20 C21 F11C -113.8(11)
C19 C20 C21 F11C 65.8(11)
